data_7031425
loop_
_publ_author_name
'Sun, Xiao-Lu'
'Zhu, Qin-Yu'
'Mu, Wen-Qin'
'Qian, Li-Wen'
'Yu, Lan'
'Wu, Jing'
'Bian, Guo-Qing'
'Dai, Jie'

_publ_section_title
;
 Ion pair charge-transfer thiogermanate salts [MV]2Ge4S10&#x00B7;xSol:
 solvent induced crystal transformation and photocurrent responsive
 properties.
;
_journal_issue 33
_journal_name_full 'Dalton transactions (Cambridge, England : 2003)'
_journal_page_first 12582
_journal_page_last 12589
_journal_paper_doi 10.1039/c4dt01289e
_journal_volume 43
_journal_year 2014
_chemical_formula_sum 'C24 H40 Ge4 N4 O6 S10'
_chemical_formula_weight 1091.56
_chemical_name_systematic
; 
 ? 
;
_space_group_IT_number 88
_symmetry_cell_setting tetragonal
_symmetry_space_group_name_Hall '-I 4ad'
_symmetry_space_group_name_H-M 'I 41/a :2'
_atom_sites_solution_hydrogens geom
_atom_sites_solution_primary direct
_atom_sites_solution_secondary difmap
_audit_creation_method SHELXL-97
_cell_angle_alpha 90.00
_cell_angle_beta 90.00
_cell_angle_gamma 90.00
_cell_formula_units_Z 4
_cell_length_a 10.9355(8)
_cell_length_b 10.9355(8)
_cell_length_c 34.918(3)
_cell_measurement_reflns_used 5651
_cell_measurement_temperature 223(2)
_cell_measurement_theta_max 27.5
_cell_measurement_theta_min 3.5
_cell_volume 4175.7(6)
_computing_cell_refinement 'CrystalClear (Rigaku Corporation, 1999)'
_computing_data_collection 'CrystalClear (Rigaku Corporation, 1999)'
_computing_data_reduction 'CrystalClear (Rigaku Corporation, 1999)'
_computing_structure_refinement 'SHELXL-97 (Sheldrick, 1997)'
_computing_structure_solution 'SHELXS-97 (Sheldrick, 1990)'
_diffrn_ambient_temperature 223(2)
_diffrn_detector_area_resol_mean 14.63
_diffrn_measured_fraction_theta_full 0.996
_diffrn_measured_fraction_theta_max 0.996
_diffrn_measurement_device_type 'Rigaku Saturn'
_diffrn_measurement_method \w
_diffrn_radiation_monochromator graphite
_diffrn_radiation_source 'fine-focus sealed tube'
_diffrn_radiation_type MoK\a
_diffrn_radiation_wavelength 0.71075
_diffrn_reflns_av_R_equivalents 0.0326
_diffrn_reflns_av_sigmaI/netI 0.0330
_diffrn_reflns_limit_h_max 11
_diffrn_reflns_limit_h_min -14
_diffrn_reflns_limit_k_max 14
_diffrn_reflns_limit_k_min -9
_diffrn_reflns_limit_l_max 45
_diffrn_reflns_limit_l_min -39
_diffrn_reflns_number 8020
_diffrn_reflns_theta_full 27.48
_diffrn_reflns_theta_max 27.48
_diffrn_reflns_theta_min 3.46
_exptl_absorpt_coefficient_mu 3.392
_exptl_absorpt_correction_T_max 0.5502
_exptl_absorpt_correction_T_min 0.3831
_exptl_absorpt_correction_type multi-scan
_exptl_absorpt_process_details 'Jacobson, R. (1998) Private communication '
_exptl_crystal_colour Yellow
_exptl_crystal_density_diffrn 1.736
_exptl_crystal_density_method 'not measured'
_exptl_crystal_description Block
_exptl_crystal_F_000 2192
_exptl_crystal_size_max 0.35
_exptl_crystal_size_mid 0.25
_exptl_crystal_size_min 0.20
_refine_diff_density_max 0.555
_refine_diff_density_min -0.440
_refine_diff_density_rms 0.115
_refine_ls_extinction_method none
_refine_ls_goodness_of_fit_ref 1.127
_refine_ls_hydrogen_treatment constr
_refine_ls_matrix_type full
_refine_ls_number_parameters 112
_refine_ls_number_reflns 2388
_refine_ls_number_restraints 0
_refine_ls_restrained_S_all 1.127
_refine_ls_R_factor_all 0.0511
_refine_ls_R_factor_gt 0.0397
_refine_ls_shift/su_max 0.015
_refine_ls_shift/su_mean 0.000
_refine_ls_structure_factor_coef Fsqd
_refine_ls_weighting_details 'calc w=1/[\s^2^(Fo^2^)+(0.0457P)^2^+2.8245P] where P=(Fo^2^+2Fc^2^)/3'
_refine_ls_weighting_scheme calc
_refine_ls_wR_factor_gt 0.0909
_refine_ls_wR_factor_ref 0.0961
_reflns_number_gt 2055
_reflns_number_total 2388
_reflns_threshold_expression >2sigma(I)
_cod_data_source_file c4dt01289e4.cif
_cod_data_source_block l
_cod_depositor_comments 'Adding full bibliography for 7031425--7031427.cif.'
_cod_original_cell_volume 4175.6(5)
_cod_original_sg_symbol_Hall '-I 4ad  '
_cod_original_sg_symbol_H-M 'I 41/a  '
_cod_database_code 7031425

loop_
_symmetry_equiv_pos_as_xyz
'x, y, z'
'-y+3/4, x+1/4, z+1/4'
'-x+1/2, -y, z+1/2'
'y+3/4, -x+3/4, z+3/4'
'x+1/2, y+1/2, z+1/2'
'-y+5/4, x+3/4, z+3/4'
'-x+1, -y+1/2, z+1'
'y+5/4, -x+5/4, z+5/4'
'-x, -y, -z'
'y-3/4, -x-1/4, -z-1/4'
'x-1/2, y, -z-1/2'
'-y-3/4, x-3/4, -z-3/4'
'-x+1/2, -y+1/2, -z+1/2'
'y-1/4, -x+1/4, -z+1/4'
'x, y+1/2, -z'
'-y-1/4, x-1/4, -z-1/4'

loop_
_atom_site_label
_atom_site_type_symbol
_atom_site_fract_x
_atom_site_fract_y
_atom_site_fract_z
_atom_site_U_iso_or_equiv
_atom_site_adp_type
_atom_site_occupancy
_atom_site_symmetry_multiplicity
_atom_site_calc_flag
_atom_site_refinement_flags
Ge1 Ge 0.57776(3) -0.10153(3) 0.660776(9) 0.02044(13) Uani 1 1 d .
S1 S 0.65707(8) 0.03457(8) 0.69647(2) 0.0281(2) Uani 1 1 d .
S2 S 0.5000 -0.2500 0.69822(3) 0.0219(2) Uani 1 2 d S
S3 S 0.42509(7) -0.02245(7) 0.62634(2) 0.02364(19) Uani 1 1 d .
N1 N 0.7727(3) 0.0835(3) 0.54520(7) 0.0274(6) Uani 1 1 d .
C1 C 0.7760(3) 0.2045(3) 0.55006(10) 0.0321(8) Uani 1 1 d .
H1 H 0.8517 0.2441 0.5529 0.039 Uiso 1 1 calc R
C2 C 0.6702(3) 0.2717(3) 0.55090(10) 0.0323(8) Uani 1 1 d .
H2 H 0.6738 0.3566 0.5549 0.039 Uiso 1 1 calc R
C3 C 0.5580(3) 0.2148(3) 0.54593(8) 0.0245(7) Uani 1 1 d .
C4 C 0.5578(3) 0.0882(3) 0.54092(9) 0.0289(7) Uani 1 1 d .
H4 H 0.4834 0.0463 0.5378 0.035 Uiso 1 1 calc R
C5 C 0.6657(3) 0.0253(3) 0.54051(9) 0.0299(8) Uani 1 1 d .
H5 H 0.6649 -0.0599 0.5369 0.036 Uiso 1 1 calc R
C6 C 0.8873(3) 0.0123(4) 0.54476(11) 0.0371(9) Uani 1 1 d .
H6A H 0.9564 0.0676 0.5427 0.056 Uiso 1 1 calc R
H6B H 0.8869 -0.0430 0.5230 0.056 Uiso 1 1 calc R
H6C H 0.8940 -0.0344 0.5683 0.056 Uiso 1 1 calc R
O1 O 0.8607(3) 0.1449(3) 0.63456(9) 0.0544(8) Uani 1 1 d .
O2 O 1.0000 0.2500 0.49094(10) 0.0407(9) Uani 1 2 d S

loop_
_atom_site_aniso_label
_atom_site_aniso_U_11
_atom_site_aniso_U_22
_atom_site_aniso_U_33
_atom_site_aniso_U_23
_atom_site_aniso_U_13
_atom_site_aniso_U_12
Ge1 0.0209(2) 0.0217(2) 0.01870(18) -0.00239(12) -0.00122(12) -0.00028(13)
S1 0.0291(5) 0.0283(4) 0.0267(4) -0.0089(3) -0.0036(3) -0.0019(3)
S2 0.0222(6) 0.0251(6) 0.0184(5) 0.000 0.000 0.0011(5)
S3 0.0265(4) 0.0208(4) 0.0236(4) -0.0018(3) -0.0046(3) 0.0022(3)
N1 0.0273(15) 0.0310(16) 0.0238(13) 0.0011(12) 0.0019(11) 0.0013(13)
C1 0.0273(18) 0.0323(19) 0.0368(19) -0.0058(16) -0.0001(15) -0.0049(15)
C2 0.0313(19) 0.0274(18) 0.0382(19) -0.0061(16) 0.0003(16) -0.0043(15)
C3 0.0297(18) 0.0237(16) 0.0200(14) 0.0014(13) -0.0010(13) -0.0033(14)
C4 0.0285(18) 0.0297(18) 0.0285(17) 0.0022(14) -0.0014(14) -0.0052(15)
C5 0.036(2) 0.0228(17) 0.0306(17) 0.0028(14) 0.0030(15) -0.0019(15)
C6 0.032(2) 0.038(2) 0.041(2) 0.0039(17) 0.0039(16) 0.0070(16)
O1 0.0511(18) 0.0545(19) 0.0577(19) 0.0091(15) 0.0095(15) -0.0018(15)
O2 0.042(2) 0.038(2) 0.042(2) 0.000 0.000 -0.0039(18)

loop_
_atom_type_symbol
_atom_type_description
_atom_type_scat_dispersion_real
_atom_type_scat_dispersion_imag
_atom_type_scat_source
C C 0.0033 0.0016 'International Tables Vol C Tables 4.2.6.8 and 6.1.1.4'
H H 0.0000 0.0000 'International Tables Vol C Tables 4.2.6.8 and 6.1.1.4'
N N 0.0061 0.0033 'International Tables Vol C Tables 4.2.6.8 and 6.1.1.4'
O O 0.0106 0.0060 'International Tables Vol C Tables 4.2.6.8 and 6.1.1.4'
Ge Ge 0.1547 1.8001 'International Tables Vol C Tables 4.2.6.8 and 6.1.1.4'
S S 0.1246 0.1234 'International Tables Vol C Tables 4.2.6.8 and 6.1.1.4'

loop_
_geom_angle_atom_site_label_1
_geom_angle_atom_site_label_2
_geom_angle_atom_site_label_3
_geom_angle
_geom_angle_site_symmetry_1
_geom_angle_site_symmetry_3
S1 Ge1 S3 110.47(3) . .
S1 Ge1 S3 107.01(3) . 14_656
S3 Ge1 S3 112.01(2) . 14_656
S1 Ge1 S2 108.57(3) . .
S3 Ge1 S2 108.04(3) . .
S3 Ge1 S2 110.70(3) 14_656 .
Ge1 S2 Ge1 109.00(4) . 7_544
Ge1 S3 Ge1 107.29(3) . 12_657
C1 N1 C5 120.6(3) . .
C1 N1 C6 120.1(3) . .
C5 N1 C6 119.3(3) . .
N1 C1 C2 120.8(3) . .
N1 C1 H1 119.6 . .
C2 C1 H1 119.6 . .
C1 C2 C3 120.2(3) . .
C1 C2 H2 119.9 . .
C3 C2 H2 119.9 . .
C2 C3 C4 117.6(3) . .
C2 C3 C3 121.6(4) . 7_554
C4 C3 C3 120.9(4) . 7_554
C5 C4 C3 120.0(3) . .
C5 C4 H4 120.0 . .
C3 C4 H4 120.0 . .
N1 C5 C4 120.9(3) . .
N1 C5 H5 119.6 . .
C4 C5 H5 119.6 . .
N1 C6 H6A 109.5 . .
N1 C6 H6B 109.5 . .
H6A C6 H6B 109.5 . .
N1 C6 H6C 109.5 . .
H6A C6 H6C 109.5 . .
H6B C6 H6C 109.5 . .

loop_
_geom_bond_atom_site_label_1
_geom_bond_atom_site_label_2
_geom_bond_distance
_geom_bond_site_symmetry_2
Ge1 S1 2.1262(9) .
Ge1 S3 2.2317(8) .
Ge1 S3 2.2383(8) 14_656
Ge1 S2 2.2513(7) .
S2 Ge1 2.2513(7) 7_544
S3 Ge1 2.2383(8) 12_657
N1 C1 1.334(5) .
N1 C5 1.343(4) .
N1 C6 1.475(4) .
C1 C2 1.371(5) .
C1 H1 0.9400 .
C2 C3 1.387(5) .
C2 H2 0.9400 .
C3 C4 1.395(5) .
C3 C3 1.485(7) 7_554
C4 C5 1.366(5) .
C4 H4 0.9400 .
C5 H5 0.9400 .
C6 H6A 0.9700 .
C6 H6B 0.9700 .
C6 H6C 0.9700 .

loop_
_geom_torsion_atom_site_label_1
_geom_torsion_atom_site_label_2
_geom_torsion_atom_site_label_3
_geom_torsion_atom_site_label_4
_geom_torsion
_geom_torsion_site_symmetry_1
_geom_torsion_site_symmetry_4
S1 Ge1 S2 Ge1 -177.79(3) . 7_544
S3 Ge1 S2 Ge1 62.38(2) . 7_544
S3 Ge1 S2 Ge1 -60.61(2) 14_656 7_544
S1 Ge1 S3 Ge1 178.88(4) . 12_657
S3 Ge1 S3 Ge1 59.69(3) 14_656 12_657
S2 Ge1 S3 Ge1 -62.49(4) . 12_657
C5 N1 C1 C2 0.9(5) . .
C6 N1 C1 C2 -179.4(3) . .
N1 C1 C2 C3 -1.3(5) . .
C1 C2 C3 C4 1.3(5) . .
C1 C2 C3 C3 -178.8(2) . 7_554
C2 C3 C4 C5 -0.9(5) . .
C3 C3 C4 C5 179.1(2) 7_554 .
C1 N1 C5 C4 -0.6(5) . .
C6 N1 C5 C4 179.7(3) . .
C3 C4 C5 N1 0.6(5) . .
